data_1535807
loop_
_publ_author_name
'Ilyukhin, A.B.'
'Petrosyants, S.P.'

_publ_section_title
;
 Synthesis and crystal structure of (Sc (O H) (H2 O)5)2 X4 * 2(H2 O) (X=
 Cl, Br)
;
_journal_name_full 'Zhurnal Neorganicheskoi Khimii'
_journal_page_first 1517
_journal_page_last 1520
_journal_volume 39
_journal_year 1994
_chemical_formula_sum 'Cl4 H26 O14 Sc2'
_chemical_name_systematic '(Sc (O H) (H2 O)5)2 Cl4 (H2 O)2'
_space_group_IT_number 58
_symmetry_space_group_name_Hall '-P 2 2n'
_symmetry_space_group_name_H-M 'P n n m'
_cell_angle_alpha 90
_cell_angle_beta 90
_cell_angle_gamma 90
_cell_formula_units_Z 2
_cell_length_a 8.685
_cell_length_b 15.646
_cell_length_c 7.155
_cell_volume 972.261
_citation_journal_id_ASTM ZNOKAQ
_cod_data_source_file Ilyukhin_ZNOKAQ_1994_1454.cif
_cod_data_source_block H26Cl4O14Sc2
_cod_original_cell_volume 972.2609
_cod_original_formula_sum 'H26 Cl4 O14 Sc2'
_cod_database_code 1535807

loop_
_symmetry_equiv_pos_as_xyz
x,y,z
-x,-y,z
x+1/2,-y+1/2,-z+1/2
-x+1/2,y+1/2,-z+1/2
-x,-y,-z
x,y,-z
-x-1/2,y-1/2,z-1/2
x-1/2,-y-1/2,z-1/2

loop_
_atom_site_label
_atom_site_type_symbol
_atom_site_fract_x
_atom_site_fract_y
_atom_site_fract_z
_atom_site_occupancy
_atom_site_U_iso_or_equiv
O5 O-2 0.4095 0.1431 0 1 0.0
H7 H+1 0.821 0.422 0.298 1 0.0
O1 O-2 0.804 0.3164 0 1 0.0
Cl1 Cl-1 0.1621 0.29719 0 1 0.0
H1 H+1 0.786 0.269 0 1 0.0
H5 H+1 0.462 0.346 0.263 1 0.0
O2 O-2 0.3991 0.449 0 1 0.0
O4 O-2 0.787 0.4583 0.2231 1 0.0
H2 H+1 0.911 0.329 0 1 0.0
Cl2 Cl-1 0.7722 0.11696 0 1 0.0
H4 H+1 0.602 0.298 0.285 1 0.0
H9 H+1 0.376 0.213 0 1 0.0
H8 H+1 0.519 0.144 0 1 0.0
H6 H+1 0.762 0.512 0.287 1 0.0
O3 O-2 0.5417 0.3319 0.2112 1 0.0
Sc1 Sc+3 0.63145 0.42004 0 1 0.0
H3 H+1 0.324 0.398 0 1 0.0
